data_1546110
loop_
_publ_author_name
'Liu, Rai-Shung'
'Liu, Jinxian'
'Skaria, Manisha'
'Sharma, Pankaj'
'Chiang, Yun-Wei'

_publ_section_title
;
 Ground-State Dioxygen Undergoes Metal-Free [3+2]-Annulations with Allenes
 and Nitrosoarenes Under Ambient Conditions
;
_journal_name_full 'Chem. Sci.'
_journal_paper_doi 10.1039/C7SC01770G
_journal_year 2017
_chemical_formula_moiety 'C28 H24 Cl2 N2 O2'
_chemical_formula_sum 'C28 H24 Cl2 N2 O2'
_chemical_formula_weight 491.39
_chemical_name_systematic
;
 ?
;
_space_group_IT_number 4
_symmetry_cell_setting monoclinic
_symmetry_space_group_name_Hall 'P 2yb'
_symmetry_space_group_name_H-M 'P 1 21 1'
_atom_sites_solution_hydrogens geom
_atom_sites_solution_primary direct
_atom_sites_solution_secondary difmap
_audit_creation_method SHELXL-97
_audit_update_record
;
2017-03-27 deposited with the CCDC.
2017-05-24 downloaded from the CCDC.
;
_cell_angle_alpha 90.00
_cell_angle_beta 90.487(4)
_cell_angle_gamma 90.00
_cell_formula_units_Z 4
_cell_length_a 16.420(2)
_cell_length_b 5.9044(8)
_cell_length_c 25.212(3)
_cell_measurement_reflns_used 9546
_cell_measurement_temperature 200(2)
_cell_measurement_theta_max 24.05
_cell_measurement_theta_min 2.48
_cell_volume 2444.2(5)
_computing_molecular_graphics 'Ortep-3 for Windows (Farrugia, 1997)'
_computing_publication_material 'WinGX publication routines (Farrugia, 1999)'
_computing_structure_refinement 'SHELXL-97 (Sheldrick, 1997)'
_computing_structure_solution 'SIR97 (Giacovazzo et al, 1997)'
_diffrn_ambient_temperature 200(2)
_diffrn_measured_fraction_theta_full 0.978
_diffrn_measured_fraction_theta_max 0.978
_diffrn_measurement_device_type 'D8 Venture'
_diffrn_radiation_monochromator graphite
_diffrn_radiation_source 'fine-focus sealed tube'
_diffrn_radiation_type MoK\a
_diffrn_radiation_wavelength 0.71073
_diffrn_reflns_av_R_equivalents 0.0853
_diffrn_reflns_av_sigmaI/netI 0.0773
_diffrn_reflns_limit_h_max 19
_diffrn_reflns_limit_h_min -19
_diffrn_reflns_limit_k_max 7
_diffrn_reflns_limit_k_min -7
_diffrn_reflns_limit_l_max 30
_diffrn_reflns_limit_l_min -29
_diffrn_reflns_number 38821
_diffrn_reflns_theta_full 25.46
_diffrn_reflns_theta_max 25.46
_diffrn_reflns_theta_min 2.42
_exptl_absorpt_coefficient_mu 0.294
_exptl_absorpt_correction_T_max 0.9971
_exptl_absorpt_correction_T_min 0.9196
_exptl_absorpt_correction_type multi-scan
_exptl_crystal_colour colorless
_exptl_crystal_density_diffrn 1.335
_exptl_crystal_density_method 'not measured'
_exptl_crystal_description prism
_exptl_crystal_F_000 1024
_exptl_crystal_size_max 0.29
_exptl_crystal_size_mid 0.05
_exptl_crystal_size_min 0.01
_refine_diff_density_max 0.985
_refine_diff_density_min -1.595
_refine_diff_density_rms 0.259
_refine_ls_abs_structure_details 'Flack H D (1983), Acta Cryst. A39, 876-881'
_refine_ls_abs_structure_Flack 0.4(4)
_refine_ls_extinction_method none
_refine_ls_goodness_of_fit_ref 2.629
_refine_ls_hydrogen_treatment constr
_refine_ls_matrix_type full
_refine_ls_number_parameters 296
_refine_ls_number_reflns 8777
_refine_ls_number_restraints 25
_refine_ls_restrained_S_all 2.631
_refine_ls_R_factor_all 0.2885
_refine_ls_R_factor_gt 0.2542
_refine_ls_shift/su_max 0.017
_refine_ls_shift/su_mean 0.001
_refine_ls_structure_factor_coef Fsqd
_refine_ls_weighting_details 'calc w=1/[\s^2^(Fo^2^)+(0.2000P)^2^+0.0000P] where P=(Fo^2^+2Fc^2^)/3'
_refine_ls_weighting_scheme calc
_refine_ls_wR_factor_gt 0.5938
_refine_ls_wR_factor_ref 0.6117
_reflns_number_gt 6451
_reflns_number_total 8777
_reflns_threshold_expression >2sigma(I)
_cod_data_source_file c7sc01770g2.cif
_cod_data_source_block d18485f
_cod_original_cell_volume 2444.3(6)
_cod_original_sg_symbol_H-M 'P 21'
_cod_database_code 1546110

loop_
_symmetry_equiv_pos_as_xyz
'x, y, z'
'-x, y+1/2, -z'

loop_
_atom_site_label
_atom_site_type_symbol
_atom_site_fract_x
_atom_site_fract_y
_atom_site_fract_z
_atom_site_U_iso_or_equiv
_atom_site_adp_type
_atom_site_occupancy
_atom_site_symmetry_multiplicity
_atom_site_calc_flag
_atom_site_refinement_flags
C1 C 0.7707(9) 0.101(3) -0.0590(6) 0.049(4) Uiso 1 1 d D
C2 C 0.8053(10) -0.105(4) -0.0795(7) 0.063(5) Uiso 1 1 d D
H2 H 0.8226 -0.2213 -0.0558 0.076 Uiso 1 1 calc R
C3 C 0.8132(13) -0.133(4) -0.1324(7) 0.099 Uiso 1 1 d D
H3 H 0.8366 -0.2703 -0.1450 0.119 Uiso 1 1 calc R
C4 C 0.7890(10) 0.026(3) -0.1688(7) 0.057(4) Uiso 1 1 d D
H4 H 0.7968 0.0016 -0.2057 0.068 Uiso 1 1 calc R
C5 C 0.7530(8) 0.225(3) -0.1508(5) 0.040(3) Uiso 1 1 d D
H5 H 0.7330 0.3387 -0.1743 0.048 Uiso 1 1 calc R
C6 C 0.7486(9) 0.245(3) -0.0958(6) 0.052(4) Uiso 1 1 d D
H6 H 0.7264 0.3837 -0.0832 0.062 Uiso 1 1 calc R
C7 C 0.6791(9) 0.268(3) 0.0540(5) 0.040(3) Uiso 1 1 d .
H7 H 0.7063 0.4139 0.0641 0.047 Uiso 1 1 calc R
C8 C 0.5807(8) 0.273(3) 0.0698(5) 0.035(3) Uiso 1 1 d D
C9 C 0.5576(8) 0.491(3) 0.0948(5) 0.038(3) Uiso 1 1 d D
H9 H 0.5941 0.6074 0.1055 0.045 Uiso 1 1 calc R
C10 C 0.4677(12) 0.496(4) 0.1001(7) 0.070(5) Uiso 1 1 d D
H10 H 0.4428 0.6255 0.1153 0.084 Uiso 1 1 calc R
C11 C 0.4237(12) 0.334(3) 0.0851(7) 0.059(4) Uiso 1 1 d D
H11 H 0.3667 0.3571 0.0886 0.071 Uiso 1 1 calc R
C12 C 0.4502(12) 0.095(4) 0.0610(7) 0.065(5) Uiso 1 1 d D
H12 H 0.4170 -0.0341 0.0546 0.078 Uiso 1 1 calc R
C13 C 0.5303(9) 0.119(3) 0.0519(5) 0.038(3) Uiso 1 1 d D
H13 H 0.5535 0.0087 0.0292 0.046 Uiso 1 1 calc R
C14 C 0.7210(12) 0.076(4) 0.0776(7) 0.063(5) Uiso 1 1 d .
C15 C 0.6770(7) 0.071(2) 0.1691(4) 0.027(3) Uiso 1 1 d D
C16 C 0.7145(8) 0.289(3) 0.1799(5) 0.036(3) Uiso 1 1 d D
H16 H 0.7581 0.3606 0.1618 0.043 Uiso 1 1 calc R
C17 C 0.6681(11) 0.374(4) 0.2262(7) 0.068(5) Uiso 1 1 d D
H17 H 0.6838 0.5236 0.2352 0.082 Uiso 1 1 calc R
C18 C 0.6172(9) 0.306(3) 0.2548(6) 0.045(4) Uiso 1 1 d D
H18 H 0.5995 0.3819 0.2859 0.054 Uiso 1 1 calc R
C19 C 0.5837(11) 0.079(4) 0.2348(7) 0.058(4) Uiso 1 1 d D
H19 H 0.5355 0.0230 0.2507 0.070 Uiso 1 1 calc R
C20 C 0.6215(12) -0.059(4) 0.1923(7) 0.067(5) Uiso 1 1 d D
H20 H 0.6084 -0.2115 0.1834 0.080 Uiso 1 1 calc R
C21 C 0.7666(8) -0.051(3) 0.0330(5) 0.031(3) Uiso 1 1 d .
H21 H 0.7374 -0.1881 0.0194 0.037 Uiso 1 1 calc R
C22 C 0.8565(8) -0.098(2) 0.0525(5) 0.032(3) Uiso 1 1 d .
C23 C 0.8910(9) -0.339(3) 0.0369(6) 0.042(3) Uiso 1 1 d .
H23 H 0.8603 -0.4592 0.0216 0.050 Uiso 1 1 calc R
C24 C 0.9794(11) -0.348(4) 0.0503(7) 0.060(5) Uiso 1 1 d .
H24 H 1.0094 -0.4790 0.0410 0.072 Uiso 1 1 calc R
C25 C 1.0171(10) -0.185(3) 0.0740(6) 0.048(4) Uiso 1 1 d .
H25 H 1.0715 -0.2201 0.0841 0.058 Uiso 1 1 calc R
C26 C 0.9935(13) 0.028(4) 0.0872(8) 0.069(5) Uiso 1 1 d .
H26 H 1.0294 0.1412 0.1005 0.082 Uiso 1 1 calc R
C27 C 0.8985(12) 0.065(4) 0.0776(7) 0.063(5) Uiso 1 1 d .
H27 H 0.8722 0.1994 0.0894 0.076 Uiso 1 1 calc R
C28 C 0.7750(8) 0.116(3) 0.4360(6) 0.040(3) Uiso 1 1 d D
C29 C 0.7531(8) -0.076(3) 0.4008(6) 0.044(3) Uiso 1 1 d D
H29 H 0.7283 -0.2111 0.4131 0.053 Uiso 1 1 calc R
C30 C 0.7711(13) -0.041(5) 0.3521(10) 0.097(7) Uiso 1 1 d D
H30 H 0.7638 -0.1617 0.3277 0.116 Uiso 1 1 calc R
C31 C 0.8005(9) 0.163(3) 0.3330(6) 0.045(4) Uiso 1 1 d D
H31 H 0.8017 0.1829 0.2956 0.054 Uiso 1 1 calc R
C32 C 0.8277(8) 0.337(3) 0.3633(5) 0.038(3) Uiso 1 1 d D
H32 H 0.8526 0.4683 0.3491 0.046 Uiso 1 1 calc R
C33 C 0.8152(8) 0.302(2) 0.4205(5) 0.031(3) Uiso 1 1 d D
H33 H 0.8350 0.4084 0.4458 0.038 Uiso 1 1 calc R
C34 C 0.7693(9) 0.254(3) 0.5286(5) 0.040(3) Uiso 1 1 d .
H34 H 0.7406 0.3850 0.5117 0.048 Uiso 1 1 calc R
C35 C 0.8537(9) 0.329(3) 0.5435(5) 0.041(3) Uiso 1 1 d D
C36 C 0.8932(9) 0.514(3) 0.5368(5) 0.041(3) Uiso 1 1 d D
H36 H 0.8642 0.6276 0.5177 0.049 Uiso 1 1 calc R
C37 C 0.9632(9) 0.570(3) 0.5510(5) 0.040(3) Uiso 1 1 d D
H37 H 0.9824 0.7185 0.5438 0.049 Uiso 1 1 calc R
C38 C 1.0122(12) 0.420(4) 0.5769(7) 0.063(5) Uiso 1 1 d D
H38 H 1.0663 0.4556 0.5877 0.075 Uiso 1 1 calc R
C39 C 0.9757(8) 0.204(3) 0.5865(5) 0.035(3) Uiso 1 1 d D
H39 H 1.0067 0.0928 0.6050 0.041 Uiso 1 1 calc R
C40 C 0.9007(8) 0.150(3) 0.5707(5) 0.036(3) Uiso 1 1 d D
H40 H 0.8785 0.0032 0.5766 0.043 Uiso 1 1 calc R
C41 C 0.7190(7) 0.173(2) 0.5724(5) 0.027(3) Uiso 1 1 d .
C42 C 0.6771(12) 0.138(4) 0.6614(7) 0.066(5) Uiso 1 1 d D
C43 C 0.6119(8) 0.216(3) 0.6945(5) 0.041(3) Uiso 1 1 d D
H43 H 0.5873 0.3572 0.6858 0.049 Uiso 1 1 calc R
C44 C 0.5798(14) 0.090(5) 0.7421(9) 0.082(6) Uiso 1 1 d D
H44 H 0.5366 0.1445 0.7634 0.099 Uiso 1 1 calc R
C45 C 0.6095(10) -0.062(4) 0.7492(7) 0.056(4) Uiso 1 1 d D
H45 H 0.5890 -0.1393 0.7793 0.067 Uiso 1 1 calc R
C46 C 0.6774(9) -0.190(3) 0.7230(6) 0.047(4) Uiso 1 1 d D
H46 H 0.6997 -0.3315 0.7336 0.057 Uiso 1 1 calc R
C47 C 0.7007(11) -0.058(3) 0.6802(6) 0.054(4) Uiso 1 1 d D
H47 H 0.7430 -0.1252 0.6600 0.065 Uiso 1 1 calc R
C48 C 0.6747(8) -0.055(3) 0.5587(5) 0.031(3) Uiso 1 1 d .
H48 H 0.7063 -0.1838 0.5745 0.037 Uiso 1 1 calc R
C49 C 0.5920(8) -0.094(3) 0.5663(5) 0.036(3) Uiso 1 1 d D
C50 C 0.5615(10) -0.255(3) 0.5902(5) 0.051(4) Uiso 1 1 d D
H50 H 0.5970 -0.3754 0.5995 0.061 Uiso 1 1 calc R
C51 C 0.4783(8) -0.279(3) 0.6053(5) 0.037(3) Uiso 1 1 d D
H51 H 0.4598 -0.4105 0.6231 0.045 Uiso 1 1 calc R
C52 C 0.4218(10) -0.091(3) 0.5922(6) 0.050(4) Uiso 1 1 d D
H52 H 0.3670 -0.0860 0.6041 0.060 Uiso 1 1 calc R
C53 C 0.4527(9) 0.059(3) 0.5642(5) 0.041(3) Uiso 1 1 d D
H53 H 0.4142 0.1552 0.5472 0.049 Uiso 1 1 calc R
C54 C 0.5400(10) 0.114(3) 0.5523(6) 0.047(4) Uiso 1 1 d D
H54 H 0.5597 0.2539 0.5386 0.057 Uiso 1 1 calc R
C55 C 1.1315(14) 0.251(4) 0.2476(8) 0.083 Uiso 1 1 d D
H55A H 1.1141 0.3264 0.2143 0.099 Uiso 1 1 calc R
H55B H 1.1904 0.2784 0.2532 0.099 Uiso 1 1 calc R
C56 C 0.9227(9) -0.347(3) 0.1939(6) 0.041(4) Uani 1 1 d .
H56A H 0.8912 -0.2936 0.1627 0.049 Uiso 1 1 calc R
H56B H 0.9781 -0.2825 0.1905 0.049 Uiso 1 1 calc R
N1 N 0.7689(7) 0.125(2) -0.0024(5) 0.043(3) Uiso 1 1 d .
N2 N 0.7014(8) -0.045(3) 0.1188(5) 0.048(3) Uiso 1 1 d .
N3 N 0.7636(7) 0.059(2) 0.4918(4) 0.034(3) Uiso 1 1 d .
N4 N 0.7175(6) 0.2559(19) 0.6229(4) 0.026(2) Uiso 1 1 d .
O1 O 0.6839(6) 0.234(2) 0.0041(4) 0.046(3) Uiso 1 1 d .
O2 O 0.7395(5) -0.2485(18) 0.1309(3) 0.034(2) Uiso 1 1 d .
O3 O 0.6875(5) -0.0533(17) 0.4988(3) 0.034(2) Uiso 1 1 d .
O4 O 0.7407(7) 0.462(2) 0.6303(5) 0.061(3) Uiso 1 1 d .
Cl1 Cl 1.0741(4) 0.3549(10) 0.3025(2) 0.0797(16) Uani 1 1 d D
Cl2 Cl 1.1108(4) -0.0445(12) 0.2446(2) 0.0849(18) Uani 1 1 d .
Cl3 Cl 0.8785(5) -0.2138(16) 0.2504(3) 0.120(3) Uani 1 1 d .
Cl4 Cl 0.9321(8) -0.604(2) 0.1871(5) 0.180(6) Uani 1 1 d .

loop_
_atom_site_aniso_label
_atom_site_aniso_U_11
_atom_site_aniso_U_22
_atom_site_aniso_U_33
_atom_site_aniso_U_23
_atom_site_aniso_U_13
_atom_site_aniso_U_12
C56 0.029(7) 0.051(9) 0.044(7) -0.004(7) 0.012(6) -0.007(7)
Cl1 0.076(3) 0.071(3) 0.091(4) -0.014(3) -0.009(3) 0.004(3)
Cl2 0.083(4) 0.091(4) 0.081(3) -0.018(3) 0.022(3) -0.020(3)
Cl3 0.141(6) 0.124(6) 0.095(4) -0.047(5) 0.000(4) 0.035(5)
Cl4 0.203(10) 0.134(8) 0.200(9) -0.097(8) -0.115(8) 0.076(8)

loop_
_atom_type_symbol
_atom_type_description
_atom_type_scat_dispersion_real
_atom_type_scat_dispersion_imag
_atom_type_scat_source
C C 0.0033 0.0016 'International Tables Vol C Tables 4.2.6.8 and 6.1.1.4'
H H 0.0000 0.0000 'International Tables Vol C Tables 4.2.6.8 and 6.1.1.4'
N N 0.0061 0.0033 'International Tables Vol C Tables 4.2.6.8 and 6.1.1.4'
O O 0.0106 0.0060 'International Tables Vol C Tables 4.2.6.8 and 6.1.1.4'
Cl Cl 0.1484 0.1585 'International Tables Vol C Tables 4.2.6.8 and 6.1.1.4'

loop_
_geom_angle_atom_site_label_1
_geom_angle_atom_site_label_2
_geom_angle_atom_site_label_3
_geom_angle
C6 C1 N1 129.1(17)
C6 C1 C2 113.9(15)
N1 C1 C2 116.9(15)
C3 C2 C1 120(2)
C3 C2 H2 119.9
C1 C2 H2 120.1
C2 C3 C4 123(2)
C2 C3 H3 118.5
C4 C3 H3 118.3
C3 C4 C5 118.9(18)
C3 C4 H4 120.6
C5 C4 H4 120.5
C6 C5 C4 114.9(15)
C6 C5 H5 122.5
C4 C5 H5 122.6
C1 C6 C5 129.2(18)
C1 C6 H6 115.3
C5 C6 H6 115.5
O1 C7 C14 104.3(14)
O1 C7 C8 107.9(11)
C14 C7 C8 111.7(13)
O1 C7 H7 110.9
C14 C7 H7 110.9
C8 C7 H7 110.9
C13 C8 C9 125.8(13)
C13 C8 C7 121.3(13)
C9 C8 C7 111.5(12)
C10 C9 C8 108.3(14)
C10 C9 H9 125.8
C8 C9 H9 125.9
C11 C10 C9 122(2)
C11 C10 H10 119.1
C9 C10 H10 119.0
C10 C11 C12 129.0(18)
C10 C11 H11 115.4
C12 C11 H11 115.6
C13 C12 C11 104.0(17)
C13 C12 H12 128.1
C11 C12 H12 127.9
C12 C13 C8 129.2(16)
C12 C13 H13 115.3
C8 C13 H13 115.5
N2 C14 C7 129.5(17)
N2 C14 C21 115.8(17)
C7 C14 C21 108.1(14)
C20 C15 C16 136.0(14)
C20 C15 N2 107.3(14)
C16 C15 N2 116.7(11)
C15 C16 C17 103.1(13)
C15 C16 H16 128.5
C17 C16 H16 128.4
C18 C17 C16 138(2)
C18 C17 H17 111.1
C16 C17 H17 111.2
C17 C18 C19 110.3(17)
C17 C18 H18 124.9
C19 C18 H18 124.8
C20 C19 C18 124.6(16)
C20 C19 H19 117.7
C18 C19 H19 117.7
C15 C20 C19 106.9(18)
C15 C20 H20 126.5
C19 C20 H20 126.5
N1 C21 C14 96.9(13)
N1 C21 C22 107.9(11)
C14 C21 C22 108.4(11)
N1 C21 H21 114.0
C14 C21 H21 114.0
C22 C21 H21 114.1
C27 C22 C23 125.6(14)
C27 C22 C21 119.6(14)
C23 C22 C21 114.7(11)
C24 C23 C22 108.8(14)
C24 C23 H23 125.6
C22 C23 H23 125.5
C25 C24 C23 123.0(18)
C25 C24 H24 118.5
C23 C24 H24 118.5
C24 C25 C26 131.9(19)
C24 C25 H25 114.2
C26 C25 H25 114.0
C25 C26 C27 111.9(18)
C25 C26 H26 124.2
C27 C26 H26 123.9
C22 C27 C26 118.0(18)
C22 C27 H27 120.9
C26 C27 H27 121.1
C33 C28 N3 122.5(13)
C33 C28 C29 124.8(13)
N3 C28 C29 111.5(13)
C30 C29 C28 113(2)
C30 C29 H29 123.2
C28 C29 H29 123.6
C31 C30 C29 124(3)
C31 C30 H30 117.9
C29 C30 H30 118.3
C30 C31 C32 125.1(17)
C30 C31 H31 117.5
C32 C31 H31 117.4
C31 C32 C33 113.6(14)
C31 C32 H32 123.2
C33 C32 H32 123.1
C28 C33 C32 118.1(13)
C28 C33 H33 120.9
C32 C33 H33 120.9
N3 C34 C41 100.6(12)
N3 C34 C35 116.1(12)
C41 C34 C35 115.8(11)
N3 C34 H34 108.0
C41 C34 H34 107.9
C35 C34 H34 107.9
C36 C35 C40 114.1(13)
C36 C35 C34 133.4(15)
C40 C35 C34 112.4(13)
C37 C36 C35 130.9(16)
C37 C36 H36 114.5
C35 C36 H36 114.6
C36 C37 C38 120.4(18)
C36 C37 H37 119.7
C38 C37 H37 119.8
C37 C38 C39 114.5(16)
C37 C38 H38 122.7
C39 C38 H38 122.9
C40 C39 C38 123.5(14)
C40 C39 H39 118.3
C38 C39 H39 118.1
C39 C40 C35 116.5(14)
C39 C40 H40 121.7
C35 C40 H40 121.8
N4 C41 C34 126.8(12)
N4 C41 C48 120.2(11)
C34 C41 C48 112.3(11)
C47 C42 N4 124.2(18)
C47 C42 C43 107.1(17)
N4 C42 C43 127.9(18)
C42 C43 C44 124.6(17)
C42 C43 H43 117.7
C44 C43 H43 117.7
C45 C44 C43 113(2)
C45 C44 H44 123.4
C43 C44 H44 123.2
C44 C45 C46 135(2)
C44 C45 H45 112.4
C46 C45 H45 112.5
C47 C46 C45 105.8(16)
C47 C46 H46 127.1
C45 C46 H46 127.1
C42 C47 C46 134.0(18)
C42 C47 H47 113.0
C46 C47 H47 113.0
C49 C48 O3 106.4(10)
C49 C48 C41 124.1(12)
O3 C48 C41 98.2(9)
C49 C48 H48 108.9
O3 C48 H48 108.9
C41 C48 H48 109.0
C50 C49 C48 126.5(15)
C50 C49 C54 120.1(14)
C48 C49 C54 112.1(13)
C49 C50 C51 126.9(17)
C49 C50 H50 116.5
C51 C50 H50 116.6
C50 C51 C52 117.8(15)
C50 C51 H51 121.1
C52 C51 H51 121.1
C53 C52 C51 113.6(15)
C53 C52 H52 123.1
C51 C52 H52 123.3
C52 C53 C54 131.5(16)
C52 C53 H53 114.3
C54 C53 H53 114.2
C53 C54 C49 107.9(14)
C53 C54 H54 126.1
C49 C54 H54 126.0
Cl2 C55 Cl1 105.5(12)
Cl2 C55 H55A 110.8
Cl1 C55 H55A 110.8
Cl2 C55 H55B 110.5
Cl1 C55 H55B 110.6
H55A C55 H55B 108.7
Cl4 C56 Cl3 124.5(12)
Cl4 C56 H56A 106.2
Cl3 C56 H56A 106.2
Cl4 C56 H56B 106.2
Cl3 C56 H56B 106.2
H56A C56 H56B 106.4
C21 N1 C1 124.9(13)
C21 N1 O1 102.6(10)
C1 N1 O1 99.9(10)
C14 N2 O2 122.5(13)
C14 N2 C15 119.5(15)
O2 N2 C15 109.4(10)
O3 N3 C28 110.3(9)
O3 N3 C34 109.5(10)
C28 N3 C34 114.5(12)
O4 N4 C41 117.8(11)
O4 N4 C42 121.4(13)
C41 N4 C42 119.4(13)
C7 O1 N1 103.5(10)
N3 O3 C48 104.7(8)

loop_
_geom_bond_atom_site_label_1
_geom_bond_atom_site_label_2
_geom_bond_distance
C1 C6 1.31(2)
C1 N1 1.436(19)
C1 C2 1.44(3)
C2 C3 1.352(17)
C2 H2 0.9500
C3 C4 1.373(17)
C3 H3 0.9500
C4 C5 1.39(2)
C4 H4 0.9500
C5 C6 1.40(2)
C5 H5 0.9500
C6 H6 0.9500
C7 O1 1.277(17)
C7 C14 1.45(3)
C7 C8 1.667(19)
C7 H7 1.0000
C8 C13 1.31(2)
C8 C9 1.48(2)
C9 C10 1.48(2)
C9 H9 0.9500
C10 C11 1.25(3)
C10 H10 0.9500
C11 C12 1.60(3)
C11 H11 0.9500
C12 C13 1.35(2)
C12 H12 0.9500
C13 H13 0.9500
C14 N2 1.30(2)
C14 C21 1.55(2)
C15 C20 1.33(2)
C15 C16 1.45(2)
C15 N2 1.498(17)
C16 C17 1.48(2)
C16 H16 0.9500
C17 C18 1.18(2)
C17 H17 0.9500
C18 C19 1.53(3)
C18 H18 0.9500
C19 C20 1.49(3)
C19 H19 0.9500
C20 H20 0.9500
C21 N1 1.369(19)
C21 C22 1.578(18)
C21 H21 1.0000
C22 C27 1.34(3)
C22 C23 1.58(2)
C23 C24 1.49(2)
C23 H23 0.9500
C24 C25 1.29(3)
C24 H24 0.9500
C25 C26 1.36(3)
C25 H25 0.9500
C26 C27 1.59(3)
C26 H26 0.9500
C27 H27 0.9500
C28 C33 1.34(2)
C28 N3 1.462(17)
C28 C29 1.48(2)
C29 C30 1.28(3)
C29 H29 0.9500
C30 C31 1.39(3)
C30 H30 0.9500
C31 C32 1.35(2)
C31 H31 0.9500
C32 C33 1.473(18)
C32 H32 0.9500
C33 H33 0.9500
C34 N3 1.48(2)
C34 C41 1.463(19)
C34 C35 1.50(2)
C34 H34 1.0000
C35 C36 1.28(2)
C35 C40 1.48(2)
C36 C37 1.24(2)
C36 H36 0.9500
C37 C38 1.36(3)
C37 H37 0.9500
C38 C39 1.43(3)
C38 H38 0.9500
C39 C40 1.33(2)
C39 H39 0.9500
C40 H40 0.9500
C41 N4 1.366(15)
C41 C48 1.568(19)
C42 C47 1.31(3)
C42 N4 1.37(2)
C42 C43 1.44(2)
C43 C44 1.51(3)
C43 H43 0.9500
C44 C45 1.04(3)
C44 H44 0.9500
C45 C46 1.50(2)
C45 H45 0.9500
C46 C47 1.39(2)
C46 H46 0.9500
C47 H47 0.9500
C48 C49 1.393(19)
C48 O3 1.526(14)
C48 H48 1.0000
C49 C50 1.23(2)
C49 C54 1.54(2)
C50 C51 1.43(2)
C50 H50 0.9500
C51 C52 1.48(2)
C51 H51 0.9500
C52 C53 1.24(2)
C52 H52 0.9500
C53 C54 1.50(2)
C53 H53 0.9500
C54 H54 0.9500
C55 Cl2 1.78(3)
C55 Cl1 1.791(16)
C55 H55A 0.9900
C55 H55B 0.9900
C56 Cl4 1.53(2)
C56 Cl3 1.788(16)
C56 H56A 0.9900
C56 H56B 0.9900
N1 O1 1.547(17)
N2 O2 1.388(18)
N3 O3 1.425(15)
N4 O4 1.288(18)
